data_7025344
loop_
_publ_author_name
'Wang, Peng-Fei'
'Duan, Yan'
'Cao, Deng-Ke'
'Li, Yi-Zhi'
'Zheng, Li-Min'

_publ_section_title
;
 Metal carboxylate-phosphonates containing flexible N-donor co-ligands.
;
_journal_issue 19
_journal_name_full 'Dalton transactions (Cambridge, England : 2003)'
_journal_page_first 4559
_journal_page_last 4565
_journal_paper_doi 10.1039/b927100g
_journal_volume 39
_journal_year 2010
_chemical_formula_sum 'C28 H28 N6 Ni O6 P'
_chemical_formula_weight 634.24
_chemical_name_systematic
;
?
;
_space_group_IT_number 2
_symmetry_cell_setting triclinic
_symmetry_space_group_name_Hall '-P 1'
_symmetry_space_group_name_H-M 'P -1'
_atom_sites_solution_hydrogens geom
_atom_sites_solution_primary direct
_atom_sites_solution_secondary difmap
_audit_creation_method SHELXL-97
_cell_angle_alpha 69.836(3)
_cell_angle_beta 72.732(3)
_cell_angle_gamma 74.874(3)
_cell_formula_units_Z 2
_cell_length_a 9.8809(15)
_cell_length_b 10.9757(17)
_cell_length_c 14.284(2)
_cell_measurement_reflns_used 1644
_cell_measurement_temperature 293(2)
_cell_measurement_theta_max 23.163
_cell_measurement_theta_min 2.514
_cell_volume 1366.7(4)
_computing_structure_refinement 'SHELXL-97 (Sheldrick, 1997)'
_computing_structure_solution 'SHELXS-97 (Sheldrick, 1990)'
_diffrn_ambient_temperature 293(2)
_diffrn_measured_fraction_theta_full 0.983
_diffrn_measured_fraction_theta_max 0.983
_diffrn_radiation_monochromator graphite
_diffrn_radiation_source 'fine-focus sealed tube'
_diffrn_radiation_type MoK\a
_diffrn_radiation_wavelength 0.71073
_diffrn_reflns_av_R_equivalents 0.0340
_diffrn_reflns_av_sigmaI/netI 0.0862
_diffrn_reflns_limit_h_max 11
_diffrn_reflns_limit_h_min -6
_diffrn_reflns_limit_k_max 13
_diffrn_reflns_limit_k_min -12
_diffrn_reflns_limit_l_max 16
_diffrn_reflns_limit_l_min -16
_diffrn_reflns_number 6863
_diffrn_reflns_theta_full 25.00
_diffrn_reflns_theta_max 25.00
_diffrn_reflns_theta_min 2.01
_exptl_absorpt_coefficient_mu 0.824
_exptl_absorpt_correction_T_max 0.9221
_exptl_absorpt_correction_T_min 0.8863
_exptl_absorpt_correction_type multi-scan
_exptl_crystal_colour blue
_exptl_crystal_density_diffrn 1.541
_exptl_crystal_density_method 'not measured'
_exptl_crystal_description block
_exptl_crystal_F_000 658
_exptl_crystal_size_max 0.15
_exptl_crystal_size_mid 0.12
_exptl_crystal_size_min 0.10
_refine_diff_density_max 0.599
_refine_diff_density_min -0.446
_refine_diff_density_rms 0.067
_refine_ls_extinction_method none
_refine_ls_goodness_of_fit_ref 0.991
_refine_ls_hydrogen_treatment constr
_refine_ls_matrix_type full
_refine_ls_number_parameters 379
_refine_ls_number_reflns 4727
_refine_ls_number_restraints 0
_refine_ls_restrained_S_all 0.991
_refine_ls_R_factor_all 0.0687
_refine_ls_R_factor_gt 0.0478
_refine_ls_shift/su_max 0.000
_refine_ls_shift/su_mean 0.000
_refine_ls_structure_factor_coef Fsqd
_refine_ls_weighting_details 'calc w=1/[\s^2^(Fo^2^)+(0.0268P)^2^+0.0000P] where P=(Fo^2^+2Fc^2^)/3'
_refine_ls_weighting_scheme calc
_refine_ls_wR_factor_gt 0.0923
_refine_ls_wR_factor_ref 0.0975
_reflns_number_gt 3316
_reflns_number_total 4727
_reflns_threshold_expression >2sigma(I)
_cod_data_source_file b927100g.txt
_cod_data_source_block 1-new
_cod_depositor_comments
;
The following automatic conversions were performed:

'_symmetry_cell_setting' value 'Triclinic' changed to 'triclinic'
according to /home/saulius/struct/CIF-dictionaries/cif_core.dic
dictionary named 'cif_core.dic' version 2.4.2 from
2011-04-26.

'_exptl_absorpt_correction_type' value 'Multi-scan'
changed to 'multi-scan' according to
/home/saulius/struct/CIF-dictionaries/cif_core.dic dictionary named
'cif_core.dic' version 2.4.2 from 2011-04-26.

Automatic conversion script
Id: cif_fix_values 1891 2012-01-12 08:04:46Z andrius 
;
_cod_original_sg_symbol_H-M P-1
_cod_database_code 7025344

loop_
_symmetry_equiv_pos_as_xyz
'x, y, z'
'-x, -y, -z'

loop_
_atom_site_label
_atom_site_type_symbol
_atom_site_fract_x
_atom_site_fract_y
_atom_site_fract_z
_atom_site_U_iso_or_equiv
_atom_site_adp_type
_atom_site_occupancy
_atom_site_symmetry_multiplicity
_atom_site_calc_flag
_atom_site_refinement_flags
Ni1 Ni 0.72556(5) 0.29485(5) 0.26894(4) 0.03028(16) Uani 1 1 d .
P1 P 0.86559(11) -0.42944(10) 0.11988(8) 0.0288(3) Uani 1 1 d .
C1 C 0.8259(4) -0.2729(3) 0.1468(3) 0.0281(9) Uani 1 1 d .
C2 C 0.8574(4) -0.1587(4) 0.0719(3) 0.0364(10) Uani 1 1 d .
H2 H 0.8974 -0.1611 0.0047 0.044 Uiso 1 1 calc R
C3 C 0.7671(4) -0.2641(4) 0.2452(3) 0.0456(12) Uani 1 1 d .
H3 H 0.7443 -0.3395 0.2976 0.055 Uiso 1 1 calc R
C4 C 0.7483(4) 0.0955(4) 0.2168(3) 0.0315(9) Uani 1 1 d .
C5 C 0.7732(4) -0.0329(4) 0.1929(3) 0.0299(9) Uani 1 1 d .
C6 C 0.8313(4) -0.0404(4) 0.0939(3) 0.0368(10) Uani 1 1 d .
H6 H 0.8531 0.0351 0.0414 0.044 Uiso 1 1 calc R
C7 C 0.7407(5) -0.1459(4) 0.2684(3) 0.0482(12) Uani 1 1 d .
H7 H 0.7009 -0.1433 0.3356 0.058 Uiso 1 1 calc R
C8 C 0.5175(4) 0.4799(4) 0.1502(3) 0.0384(10) Uani 1 1 d .
H8 H 0.5908 0.5276 0.1113 0.046 Uiso 1 1 calc R
C9 C 0.4018(4) 0.3348(4) 0.2599(3) 0.0408(11) Uani 1 1 d .
H9 H 0.3800 0.2599 0.3131 0.049 Uiso 1 1 calc R
C10 C 0.3079(5) 0.4213(4) 0.2066(3) 0.0401(11) Uani 1 1 d .
H10 H 0.2114 0.4182 0.2161 0.048 Uiso 1 1 calc R
C11 C 0.3270(4) 0.6393(4) 0.0665(3) 0.0437(11) Uani 1 1 d .
H11A H 0.2320 0.6363 0.0618 0.052 Uiso 1 1 calc R
H11B H 0.3897 0.6509 -0.0014 0.052 Uiso 1 1 calc R
C12 C 0.3181(4) 0.7546(4) 0.1038(3) 0.0359(10) Uani 1 1 d .
C13 C 0.4413(4) 0.8051(4) 0.0876(3) 0.0427(11) Uani 1 1 d .
H13 H 0.5296 0.7679 0.0534 0.051 Uiso 1 1 calc R
C14 C 0.4326(4) 0.9092(4) 0.1219(3) 0.0428(11) Uani 1 1 d .
H14 H 0.5160 0.9410 0.1116 0.051 Uiso 1 1 calc R
C15 C 0.3033(5) 0.9683(4) 0.1714(3) 0.0405(11) Uani 1 1 d .
C16 C 0.1824(4) 0.9168(4) 0.1887(3) 0.0436(11) Uani 1 1 d .
H16 H 0.0942 0.9538 0.2232 0.052 Uiso 1 1 calc R
C17 C 0.1908(4) 0.8116(4) 0.1555(3) 0.0436(11) Uani 1 1 d .
H17 H 0.1078 0.7778 0.1684 0.052 Uiso 1 1 calc R
C18 C 0.0477(5) 1.2069(4) 0.2232(3) 0.0405(11) Uani 1 1 d .
H18 H 0.0505 1.2472 0.1538 0.049 Uiso 1 1 calc R
C19 C 0.1146(5) 1.0943(5) 0.3640(4) 0.0662(15) Uani 1 1 d .
H19 H 0.1694 1.0425 0.4113 0.079 Uiso 1 1 calc R
C20 C -0.0279(5) 1.1436(5) 0.3848(3) 0.0619(14) Uani 1 1 d .
H20 H -0.0880 1.1309 0.4499 0.074 Uiso 1 1 calc R
C21 C 0.3016(5) 1.0901(4) 0.1991(4) 0.0549(13) Uani 1 1 d .
H21A H 0.3750 1.0710 0.2372 0.066 Uiso 1 1 calc R
H21B H 0.3254 1.1604 0.1368 0.066 Uiso 1 1 calc R
C22 C 0.7146(5) 0.3882(4) 0.4423(3) 0.0428(11) Uani 1 1 d .
H22 H 0.7814 0.4405 0.3982 0.051 Uiso 1 1 calc R
C23 C 0.5638(5) 0.2607(5) 0.4991(3) 0.0572(14) Uani 1 1 d .
H23 H 0.5034 0.2060 0.5030 0.069 Uiso 1 1 calc R
C24 C 0.5759(5) 0.2923(5) 0.5790(3) 0.0640(15) Uani 1 1 d .
H24 H 0.5269 0.2629 0.6468 0.077 Uiso 1 1 calc R
C25 C 0.7160(5) 0.4374(5) 0.6010(3) 0.0574(14) Uani 1 1 d .
H25A H 0.7157 0.3789 0.6697 0.069 Uiso 1 1 calc R
H25B H 0.6477 0.5175 0.6063 0.069 Uiso 1 1 calc R
C26 C 0.8628(5) 0.4702(5) 0.5508(3) 0.0482(12) Uani 1 1 d .
C27 C 0.9832(6) 0.3721(5) 0.5514(3) 0.0586(13) Uani 1 1 d .
H27 H 0.9732 0.2849 0.5862 0.070 Uiso 1 1 calc R
C28 C 1.1188(5) 0.4025(5) 0.5006(4) 0.0576(13) Uani 1 1 d .
H28 H 1.1987 0.3351 0.5016 0.069 Uiso 1 1 calc R
N1 N 0.5337(3) 0.3717(3) 0.2251(2) 0.0329(8) Uani 1 1 d .
N2 N 0.3827(4) 0.5142(3) 0.1360(2) 0.0357(8) Uani 1 1 d .
N3 N -0.0697(4) 1.2140(3) 0.2966(2) 0.0357(8) Uani 1 1 d .
N4 N 0.1622(4) 1.1350(3) 0.2603(3) 0.0425(9) Uani 1 1 d .
N5 N 0.6522(3) 0.3202(3) 0.4128(2) 0.0344(8) Uani 1 1 d .
N6 N 0.6711(4) 0.3735(3) 0.5426(2) 0.0399(9) Uani 1 1 d .
O1 O 0.7810(3) -0.5201(2) 0.20805(18) 0.0342(7) Uani 1 1 d .
O2 O 0.8199(3) -0.3982(2) 0.01900(18) 0.0345(7) Uani 1 1 d .
H2D H 0.8725 -0.4389 -0.0290 0.052 Uiso 1 1 d R
O3 O 1.0289(3) -0.4737(3) 0.10448(19) 0.0374(7) Uani 1 1 d .
O4 O 0.7929(3) 0.1927(2) 0.14956(19) 0.0377(7) Uani 1 1 d .
O5 O 0.6848(3) 0.0999(2) 0.3077(2) 0.0397(7) Uani 1 1 d .
O1W O 0.3545(8) 0.0600(6) 0.4930(4) 0.228(3) Uani 1 1 d .
H1WB H 0.4334 0.0696 0.4487 0.273 Uiso 1 1 d R
H1WA H 0.3401 -0.0181 0.5074 0.342 Uiso 1 1 d R

loop_
_atom_site_aniso_label
_atom_site_aniso_U_11
_atom_site_aniso_U_22
_atom_site_aniso_U_33
_atom_site_aniso_U_23
_atom_site_aniso_U_13
_atom_site_aniso_U_12
Ni1 0.0383(3) 0.0211(3) 0.0353(3) -0.0119(2) -0.0112(2) -0.0034(2)
P1 0.0306(6) 0.0234(6) 0.0379(6) -0.0160(5) -0.0078(5) -0.0040(5)
C1 0.026(2) 0.023(2) 0.038(2) -0.0123(18) -0.0046(18) -0.0057(17)
C2 0.049(3) 0.030(2) 0.033(2) -0.0131(19) -0.007(2) -0.009(2)
C3 0.068(3) 0.023(2) 0.039(3) -0.011(2) 0.006(2) -0.015(2)
C4 0.036(3) 0.025(2) 0.041(3) -0.014(2) -0.015(2) -0.0021(19)
C5 0.033(2) 0.024(2) 0.035(2) -0.0111(19) -0.0079(19) -0.0045(18)
C6 0.051(3) 0.023(2) 0.035(2) -0.0040(19) -0.012(2) -0.007(2)
C7 0.073(3) 0.032(3) 0.038(3) -0.019(2) 0.007(2) -0.016(2)
C8 0.039(3) 0.038(3) 0.041(3) -0.013(2) -0.011(2) -0.009(2)
C9 0.047(3) 0.032(3) 0.051(3) -0.012(2) -0.014(2) -0.014(2)
C10 0.036(3) 0.037(3) 0.053(3) -0.014(2) -0.014(2) -0.011(2)
C11 0.049(3) 0.038(3) 0.049(3) -0.012(2) -0.026(2) -0.001(2)
C12 0.041(3) 0.029(2) 0.037(2) -0.0047(19) -0.019(2) -0.001(2)
C13 0.037(3) 0.038(3) 0.050(3) -0.014(2) -0.005(2) -0.005(2)
C14 0.032(3) 0.039(3) 0.059(3) -0.013(2) -0.012(2) -0.009(2)
C15 0.041(3) 0.031(3) 0.049(3) -0.010(2) -0.012(2) -0.006(2)
C16 0.030(3) 0.035(3) 0.064(3) -0.018(2) -0.007(2) -0.002(2)
C17 0.035(3) 0.034(3) 0.064(3) -0.010(2) -0.020(2) -0.007(2)
C18 0.051(3) 0.029(3) 0.042(3) -0.011(2) -0.015(2) -0.001(2)
C19 0.057(4) 0.075(4) 0.055(3) -0.004(3) -0.024(3) 0.002(3)
C20 0.054(3) 0.078(4) 0.039(3) -0.007(3) -0.011(3) 0.002(3)
C21 0.040(3) 0.046(3) 0.085(4) -0.034(3) -0.008(3) -0.005(2)
C22 0.054(3) 0.040(3) 0.035(3) -0.012(2) -0.007(2) -0.011(2)
C23 0.058(3) 0.070(4) 0.052(3) -0.022(3) 0.003(3) -0.038(3)
C24 0.064(4) 0.095(4) 0.037(3) -0.022(3) 0.009(3) -0.041(3)
C25 0.063(3) 0.083(4) 0.043(3) -0.036(3) -0.012(3) -0.018(3)
C26 0.052(3) 0.063(4) 0.044(3) -0.031(3) -0.015(2) -0.008(3)
C27 0.071(4) 0.051(3) 0.058(3) -0.016(3) -0.021(3) -0.010(3)
C28 0.056(4) 0.060(4) 0.065(3) -0.030(3) -0.023(3) 0.002(3)
N1 0.039(2) 0.026(2) 0.039(2) -0.0126(16) -0.0150(17) -0.0042(16)
N2 0.039(2) 0.031(2) 0.044(2) -0.0149(17) -0.0176(18) -0.0027(17)
N3 0.042(2) 0.029(2) 0.037(2) -0.0107(16) -0.0131(18) -0.0013(16)
N4 0.042(2) 0.036(2) 0.051(2) -0.0155(19) -0.012(2) -0.0049(18)
N5 0.039(2) 0.035(2) 0.0345(19) -0.0165(16) -0.0086(17) -0.0062(17)
N6 0.043(2) 0.049(2) 0.031(2) -0.0164(17) -0.0037(17) -0.0115(18)
O1 0.0437(17) 0.0208(15) 0.0414(16) -0.0101(12) -0.0096(14) -0.0097(13)
O2 0.0351(16) 0.0346(17) 0.0376(15) -0.0198(13) -0.0089(13) 0.0010(13)
O3 0.0274(16) 0.0441(18) 0.0492(17) -0.0262(14) -0.0140(13) 0.0024(13)
O4 0.0523(19) 0.0218(16) 0.0418(16) -0.0079(13) -0.0125(14) -0.0111(14)
O5 0.057(2) 0.0250(16) 0.0414(17) -0.0149(13) -0.0126(15) -0.0063(14)
O1W 0.371(10) 0.140(6) 0.225(6) 0.004(5) -0.180(7) -0.080(6)

loop_
_atom_type_symbol
_atom_type_description
_atom_type_scat_dispersion_real
_atom_type_scat_dispersion_imag
_atom_type_scat_source
C C 0.0033 0.0016 'International Tables Vol C Tables 4.2.6.8 and 6.1.1.4'
H H 0.0000 0.0000 'International Tables Vol C Tables 4.2.6.8 and 6.1.1.4'
N N 0.0061 0.0033 'International Tables Vol C Tables 4.2.6.8 and 6.1.1.4'
O O 0.0106 0.0060 'International Tables Vol C Tables 4.2.6.8 and 6.1.1.4'
P P 0.1023 0.0942 'International Tables Vol C Tables 4.2.6.8 and 6.1.1.4'
Ni Ni 0.3393 1.1124 'International Tables Vol C Tables 4.2.6.8 and 6.1.1.4'

loop_
_geom_angle_atom_site_label_1
_geom_angle_atom_site_label_2
_geom_angle_atom_site_label_3
_geom_angle
_geom_angle_site_symmetry_1
_geom_angle_site_symmetry_3
N1 Ni1 N5 96.25(12) . .
N1 Ni1 O1 89.58(11) . 1_565
N5 Ni1 O1 91.18(11) . 1_565
N1 Ni1 N3 173.36(12) . 1_645
N5 Ni1 N3 90.39(13) . 1_645
O1 Ni1 N3 90.10(11) 1_565 1_645
N1 Ni1 O5 90.44(11) . .
N5 Ni1 O5 98.08(11) . .
O1 Ni1 O5 170.68(10) 1_565 .
N3 Ni1 O5 88.81(11) 1_645 .
N1 Ni1 O4 88.18(11) . .
N5 Ni1 O4 158.60(11) . .
O1 Ni1 O4 109.83(9) 1_565 .
N3 Ni1 O4 85.69(11) 1_645 .
O5 Ni1 O4 60.86(9) . .
O1 P1 O3 114.15(16) . .
O1 P1 O2 113.26(14) . .
O3 P1 O2 110.46(14) . .
O1 P1 C1 107.25(15) . .
O3 P1 C1 106.02(15) . .
O2 P1 C1 104.96(16) . .
C2 C1 C3 116.9(3) . .
C2 C1 P1 122.2(3) . .
C3 C1 P1 120.9(3) . .
C1 C2 C6 121.7(4) . .
C1 C2 H2 119.1 . .
C6 C2 H2 119.1 . .
C1 C3 C7 121.9(4) . .
C1 C3 H3 119.0 . .
C7 C3 H3 119.0 . .
O4 C4 O5 121.7(3) . .
O4 C4 C5 119.9(4) . .
O5 C4 C5 118.4(3) . .
C7 C5 C6 118.1(3) . .
C7 C5 C4 121.2(3) . .
C6 C5 C4 120.7(3) . .
C5 C6 C2 120.9(4) . .
C5 C6 H6 119.5 . .
C2 C6 H6 119.5 . .
C5 C7 C3 120.5(4) . .
C5 C7 H7 119.8 . .
C3 C7 H7 119.8 . .
N1 C8 N2 112.1(4) . .
N1 C8 H8 124.0 . .
N2 C8 H8 124.0 . .
C10 C9 N1 110.7(4) . .
C10 C9 H9 124.6 . .
N1 C9 H9 124.6 . .
C9 C10 N2 105.9(4) . .
C9 C10 H10 127.1 . .
N2 C10 H10 127.1 . .
N2 C11 C12 111.2(3) . .
N2 C11 H11A 109.4 . .
C12 C11 H11A 109.4 . .
N2 C11 H11B 109.4 . .
C12 C11 H11B 109.4 . .
H11A C11 H11B 108.0 . .
C17 C12 C13 118.0(4) . .
C17 C12 C11 121.7(4) . .
C13 C12 C11 120.3(4) . .
C14 C13 C12 120.0(4) . .
C14 C13 H13 120.0 . .
C12 C13 H13 120.0 . .
C13 C14 C15 121.6(4) . .
C13 C14 H14 119.2 . .
C15 C14 H14 119.2 . .
C16 C15 C14 118.2(4) . .
C16 C15 C21 123.8(4) . .
C14 C15 C21 118.0(4) . .
C17 C16 C15 120.4(4) . .
C17 C16 H16 119.8 . .
C15 C16 H16 119.8 . .
C16 C17 C12 121.7(4) . .
C16 C17 H17 119.1 . .
C12 C17 H17 119.1 . .
N3 C18 N4 111.9(4) . .
N3 C18 H18 124.1 . .
N4 C18 H18 124.1 . .
C20 C19 N4 106.7(4) . .
C20 C19 H19 126.7 . .
N4 C19 H19 126.7 . .
N3 C20 C19 109.8(4) . .
N3 C20 H20 125.1 . .
C19 C20 H20 125.1 . .
N4 C21 C15 112.5(3) . .
N4 C21 H21A 109.1 . .
C15 C21 H21A 109.1 . .
N4 C21 H21B 109.1 . .
C15 C21 H21B 109.1 . .
H21A C21 H21B 107.8 . .
N5 C22 N6 112.3(4) . .
N5 C22 H22 123.9 . .
N6 C22 H22 123.9 . .
C24 C23 N5 109.9(4) . .
C24 C23 H23 125.1 . .
N5 C23 H23 125.1 . .
N6 C24 C23 107.2(4) . .
N6 C24 H24 126.4 . .
C23 C24 H24 126.4 . .
N6 C25 C26 111.4(3) . .
N6 C25 H25A 109.3 . .
C26 C25 H25A 109.3 . .
N6 C25 H25B 109.3 . .
C26 C25 H25B 109.3 . .
H25A C25 H25B 108.0 . .
C28 C26 C27 118.3(5) 2_766 .
C28 C26 C25 120.9(5) 2_766 .
C27 C26 C25 120.7(5) . .
C26 C27 C28 120.6(5) . .
C26 C27 H27 119.7 . .
C28 C27 H27 119.7 . .
C26 C28 C27 121.2(5) 2_766 .
C26 C28 H28 119.4 2_766 .
C27 C28 H28 119.4 . .
C8 N1 C9 104.6(3) . .
C8 N1 Ni1 121.9(3) . .
C9 N1 Ni1 133.5(3) . .
C8 N2 C10 106.7(4) . .
C8 N2 C11 124.6(3) . .
C10 N2 C11 128.1(4) . .
C18 N3 C20 105.4(4) . .
C18 N3 Ni1 123.3(3) . 1_465
C20 N3 Ni1 130.6(3) . 1_465
C18 N4 C19 106.3(4) . .
C18 N4 C21 125.2(4) . .
C19 N4 C21 127.6(4) . .
C22 N5 C23 104.5(3) . .
C22 N5 Ni1 120.8(3) . .
C23 N5 Ni1 133.4(3) . .
C22 N6 C24 106.1(3) . .
C22 N6 C25 126.8(4) . .
C24 N6 C25 127.0(3) . .
P1 O1 Ni1 146.29(15) . 1_545
P1 O2 H2D 120.7 . .
C4 O4 Ni1 87.4(2) . .
C4 O5 Ni1 89.9(2) . .
H1WB O1W H1WA 109.5 . .

loop_
_geom_bond_atom_site_label_1
_geom_bond_atom_site_label_2
_geom_bond_distance
_geom_bond_site_symmetry_2
Ni1 N1 2.050(3) .
Ni1 N5 2.057(3) .
Ni1 O1 2.065(2) 1_565
Ni1 N3 2.081(3) 1_645
Ni1 O5 2.132(2) .
Ni1 O4 2.205(2) .
P1 O1 1.490(2) .
P1 O3 1.530(3) .
P1 O2 1.537(2) .
P1 C1 1.807(3) .
C1 C2 1.376(5) .
C1 C3 1.380(5) .
C2 C6 1.382(5) .
C2 H2 0.9300 .
C3 C7 1.389(5) .
C3 H3 0.9300 .
C4 O4 1.242(4) .
C4 O5 1.275(4) .
C4 C5 1.505(5) .
C5 C7 1.373(5) .
C5 C6 1.381(5) .
C6 H6 0.9300 .
C7 H7 0.9300 .
C8 N1 1.306(5) .
C8 N2 1.343(5) .
C8 H8 0.9300 .
C9 C10 1.343(5) .
C9 N1 1.364(4) .
C9 H9 0.9300 .
C10 N2 1.359(5) .
C10 H10 0.9300 .
C11 N2 1.471(5) .
C11 C12 1.507(5) .
C11 H11A 0.9700 .
C11 H11B 0.9700 .
C12 C17 1.370(5) .
C12 C13 1.393(5) .
C13 C14 1.364(5) .
C13 H13 0.9300 .
C14 C15 1.379(5) .
C14 H14 0.9300 .
C15 C16 1.374(5) .
C15 C21 1.515(5) .
C16 C17 1.368(5) .
C16 H16 0.9300 .
C17 H17 0.9300 .
C18 N3 1.319(4) .
C18 N4 1.336(5) .
C18 H18 0.9300 .
C19 C20 1.352(6) .
C19 N4 1.361(5) .
C19 H19 0.9300 .
C20 N3 1.351(5) .
C20 H20 0.9300 .
C21 N4 1.461(5) .
C21 H21A 0.9700 .
C21 H21B 0.9700 .
C22 N5 1.313(4) .
C22 N6 1.333(4) .
C22 H22 0.9300 .
C23 C24 1.344(5) .
C23 N5 1.346(5) .
C23 H23 0.9300 .
C24 N6 1.334(5) .
C24 H24 0.9300 .
C25 N6 1.471(5) .
C25 C26 1.491(6) .
C25 H25A 0.9700 .
C25 H25B 0.9700 .
C26 C28 1.368(6) 2_766
C26 C27 1.380(6) .
C27 C28 1.386(6) .
C27 H27 0.9300 .
C28 C26 1.368(6) 2_766
C28 H28 0.9300 .
N3 Ni1 2.081(3) 1_465
O1 Ni1 2.065(2) 1_545
O2 H2D 0.9043 .
O1W H1WB 0.8500 .
O1W H1WA 0.8500 .

loop_
_geom_torsion_atom_site_label_1
_geom_torsion_atom_site_label_2
_geom_torsion_atom_site_label_3
_geom_torsion_atom_site_label_4
_geom_torsion
_geom_torsion_site_symmetry_1
_geom_torsion_site_symmetry_4
O1 P1 C1 C2 -163.9(3) . .
O3 P1 C1 C2 73.8(4) . .
O2 P1 C1 C2 -43.1(4) . .
O1 P1 C1 C3 18.6(4) . .
O3 P1 C1 C3 -103.7(3) . .
O2 P1 C1 C3 139.3(3) . .
C3 C1 C2 C6 -0.1(6) . .
P1 C1 C2 C6 -177.7(3) . .
C2 C1 C3 C7 -0.1(6) . .
P1 C1 C3 C7 177.5(3) . .
O4 C4 C5 C7 172.1(4) . .
O5 C4 C5 C7 -5.9(6) . .
O4 C4 C5 C6 -7.1(6) . .
O5 C4 C5 C6 175.0(4) . .
C7 C5 C6 C2 -0.7(6) . .
C4 C5 C6 C2 178.5(4) . .
C1 C2 C6 C5 0.5(6) . .
C6 C5 C7 C3 0.5(6) . .
C4 C5 C7 C3 -178.7(4) . .
C1 C3 C7 C5 0.0(7) . .
N1 C9 C10 N2 0.6(5) . .
N2 C11 C12 C17 -100.1(4) . .
N2 C11 C12 C13 78.9(5) . .
C17 C12 C13 C14 -0.7(6) . .
C11 C12 C13 C14 -179.8(4) . .
C12 C13 C14 C15 -1.1(7) . .
C13 C14 C15 C16 2.1(6) . .
C13 C14 C15 C21 -175.1(4) . .
C14 C15 C16 C17 -1.3(6) . .
C21 C15 C16 C17 175.7(4) . .
C15 C16 C17 C12 -0.4(7) . .
C13 C12 C17 C16 1.4(6) . .
C11 C12 C17 C16 -179.5(4) . .
N4 C19 C20 N3 -0.1(6) . .
C16 C15 C21 N4 8.9(6) . .
C14 C15 C21 N4 -174.0(4) . .
N5 C23 C24 N6 0.8(6) . .
N6 C25 C26 C28 105.7(5) . 2_766
N6 C25 C26 C27 -71.4(5) . .
C28 C26 C27 C28 -0.3(7) 2_766 .
C25 C26 C27 C28 176.9(4) . .
C26 C27 C28 C26 0.3(7) . 2_766
N2 C8 N1 C9 0.5(4) . .
N2 C8 N1 Ni1 -178.5(2) . .
C10 C9 N1 C8 -0.7(4) . .
C10 C9 N1 Ni1 178.1(3) . .
N5 Ni1 N1 C8 115.1(3) . .
O1 Ni1 N1 C8 24.0(3) 1_565 .
N3 Ni1 N1 C8 -63.3(12) 1_645 .
O5 Ni1 N1 C8 -146.7(3) . .
O4 Ni1 N1 C8 -85.9(3) . .
N5 Ni1 N1 C9 -63.5(3) . .
O1 Ni1 N1 C9 -154.6(3) 1_565 .
N3 Ni1 N1 C9 118.1(10) 1_645 .
O5 Ni1 N1 C9 34.7(3) . .
O4 Ni1 N1 C9 95.5(3) . .
N1 C8 N2 C10 -0.1(4) . .
N1 C8 N2 C11 172.0(3) . .
C9 C10 N2 C8 -0.3(4) . .
C9 C10 N2 C11 -172.0(3) . .
C12 C11 N2 C8 -67.2(5) . .
C12 C11 N2 C10 103.2(4) . .
N4 C18 N3 C20 0.2(5) . .
N4 C18 N3 Ni1 -171.3(2) . 1_465
C19 C20 N3 C18 -0.1(5) . .
C19 C20 N3 Ni1 170.6(3) . 1_465
N3 C18 N4 C19 -0.3(5) . .
N3 C18 N4 C21 169.2(3) . .
C20 C19 N4 C18 0.2(5) . .
C20 C19 N4 C21 -169.0(4) . .
C15 C21 N4 C18 -80.6(5) . .
C15 C21 N4 C19 86.6(5) . .
N6 C22 N5 C23 0.6(5) . .
N6 C22 N5 Ni1 -168.2(3) . .
C24 C23 N5 C22 -0.8(5) . .
C24 C23 N5 Ni1 165.8(3) . .
N1 Ni1 N5 C22 -123.7(3) . .
O1 Ni1 N5 C22 -34.0(3) 1_565 .
N3 Ni1 N5 C22 56.1(3) 1_645 .
O5 Ni1 N5 C22 144.9(3) . .
O4 Ni1 N5 C22 135.2(3) . .
N1 Ni1 N5 C23 71.3(4) . .
O1 Ni1 N5 C23 161.0(4) 1_565 .
N3 Ni1 N5 C23 -108.8(4) 1_645 .
O5 Ni1 N5 C23 -20.0(4) . .
O4 Ni1 N5 C23 -29.7(6) . .
N5 C22 N6 C24 -0.1(5) . .
N5 C22 N6 C25 -178.5(4) . .
C23 C24 N6 C22 -0.4(5) . .
C23 C24 N6 C25 178.0(4) . .
C26 C25 N6 C22 -27.2(6) . .
C26 C25 N6 C24 154.8(5) . .
O3 P1 O1 Ni1 -65.6(3) . 1_545
O2 P1 O1 Ni1 62.0(3) . 1_545
C1 P1 O1 Ni1 177.3(3) . 1_545
O5 C4 O4 Ni1 4.4(4) . .
C5 C4 O4 Ni1 -173.5(3) . .
N1 Ni1 O4 C4 -94.1(2) . .
N5 Ni1 O4 C4 8.5(4) . .
O1 Ni1 O4 C4 177.0(2) 1_565 .
N3 Ni1 O4 C4 88.5(2) 1_645 .
O5 Ni1 O4 C4 -2.6(2) . .
O4 C4 O5 Ni1 -4.5(4) . .
C5 C4 O5 Ni1 173.4(3) . .
N1 Ni1 O5 C4 90.2(2) . .
N5 Ni1 O5 C4 -173.5(2) . .
O1 Ni1 O5 C4 0.1(8) 1_565 .
N3 Ni1 O5 C4 -83.2(2) 1_645 .
O4 Ni1 O5 C4 2.5(2) . .
